data_7001091
loop_
_publ_author_name
'Mahenthirarajah, Thushitha'
'Li, Yang'
'Lightfoot, Philip'

_publ_section_title
;
 Organic--inorganic hybrid chains and layers constructed from
 copper-amine cations and early transition metal (Nb, Mo) oxyfluoride
 anions
;
_journal_issue 17
_journal_name_full 'Dalton Transactions'
_journal_page_first 3280
_journal_page_last 3285
_journal_paper_doi 10.1039/b900356h
_journal_year 2009
_chemical_formula_moiety 'C20 H20 Cu N4 O2, F4 Mo O2'
_chemical_formula_sum 'C20 H20 Cu F4 Mo N4 O4'
_chemical_formula_weight 615.89
_chemical_name_systematic
;
?
;
_space_group_IT_number 130
_symmetry_cell_setting tetragonal
_symmetry_space_group_name_Hall '-P 4a 2ac'
_symmetry_space_group_name_H-M 'P 4/n c c :2'
_atom_sites_solution_hydrogens geom
_atom_sites_solution_primary direct
_atom_sites_solution_secondary difmap
_audit_creation_method SHELXL-97
_cell_angle_alpha 90.00
_cell_angle_beta 90.00
_cell_angle_gamma 90.00
_cell_formula_units_Z 4
_cell_length_a 11.243(3)
_cell_length_b 11.243(3)
_cell_length_c 15.773(4)
_cell_measurement_reflns_used 11179
_cell_measurement_temperature 93(2)
_cell_measurement_theta_max 25.4
_cell_measurement_theta_min 2.6
_cell_volume 1993.8(9)
_computing_cell_refinement 'CrystalClear (Rigaku Inc., 2007)'
_computing_data_collection 'CrystalClear (Rigaku Inc., 2007)'
_computing_data_reduction 'CrystalClear (Rigaku Inc., 2007)'
_computing_molecular_graphics 'Bruker SHELXTL'
_computing_publication_material 'Bruker SHELXTL'
_computing_structure_refinement 'SHELXL-97 (Sheldrick, 1997)'
_computing_structure_solution 'SHELXL-97 (Sheldrick, 1997)'
_diffrn_ambient_temperature 93(2)
_diffrn_measured_fraction_theta_full 0.999
_diffrn_measured_fraction_theta_max 0.999
_diffrn_measurement_device_type 'CCD Area Detector'
_diffrn_measurement_method dtprofit.ref
_diffrn_radiation_monochromator 'Confocal optics'
_diffrn_radiation_source 'Rotating Anode'
_diffrn_radiation_type MoK\a
_diffrn_radiation_wavelength 0.71073
_diffrn_reflns_av_R_equivalents 0.0606
_diffrn_reflns_av_sigmaI/netI 0.0266
_diffrn_reflns_limit_h_max 11
_diffrn_reflns_limit_h_min -13
_diffrn_reflns_limit_k_max 12
_diffrn_reflns_limit_k_min -13
_diffrn_reflns_limit_l_max 19
_diffrn_reflns_limit_l_min -18
_diffrn_reflns_number 11179
_diffrn_reflns_theta_full 25.00
_diffrn_reflns_theta_max 25.35
_diffrn_reflns_theta_min 2.56
_exptl_absorpt_coefficient_mu 1.773
_exptl_absorpt_correction_T_max 0.89
_exptl_absorpt_correction_T_min 0.89
_exptl_absorpt_correction_type multi-scan
_exptl_crystal_colour Blue
_exptl_crystal_density_diffrn 2.052
_exptl_crystal_density_method 'not measured'
_exptl_crystal_description Prism
_exptl_crystal_F_000 1228
_exptl_crystal_size_max 0.0500
_exptl_crystal_size_mid 0.0500
_exptl_crystal_size_min 0.0500
_refine_diff_density_max 2.273
_refine_diff_density_min -1.823
_refine_diff_density_rms 0.160
_refine_ls_extinction_coef 0.0022(15)
_refine_ls_extinction_expression Fc^*^=kFc[1+0.001xFc^2^\l^3^/sin(2\q)]^-1/4^
_refine_ls_extinction_method SHELXL
_refine_ls_goodness_of_fit_ref 0.923
_refine_ls_hydrogen_treatment mixed
_refine_ls_matrix_type full
_refine_ls_number_parameters 85
_refine_ls_number_reflns 926
_refine_ls_number_restraints 1
_refine_ls_restrained_S_all 0.922
_refine_ls_R_factor_all 0.0764
_refine_ls_R_factor_gt 0.0737
_refine_ls_shift/su_max 0.000
_refine_ls_shift/su_mean 0.000
_refine_ls_structure_factor_coef Fsqd
_refine_ls_weighting_details 'calc w=1/[\s^2^(Fo^2^)+(0.1928P)^2^+32.6079P] where P=(Fo^2^+2Fc^2^)/3'
_refine_ls_weighting_scheme calc
_refine_ls_wR_factor_gt 0.2624
_refine_ls_wR_factor_ref 0.2664
_reflns_number_gt 904
_reflns_number_total 926
_reflns_threshold_expression >2sigma(I)
_cod_data_source_file b900356h.txt
_cod_data_source_block 7
_cod_depositor_comments
;
The following automatic conversions were performed:
'_exptl_absorpt_correction_type' value 'Multi-scan' changed to
'multi-scan' according to
'/home/saulius/struct/CIF-dictionaries/cif_core.dic' dictionary named
'cif_core.dic' version 2.4.1 from 2010-06-29.

Automatic conversion script
Id: cif_fix_enum 1527 2010-12-29 10:47:43Z saulius 
;
_cod_original_cell_volume 1993.9(9)
_cod_original_sg_symbol_H-M 'P 4/n c c'
_cod_database_code 7001091

loop_
_symmetry_equiv_pos_as_xyz
'x, y, z'
'-x+1/2, -y+1/2, z'
'-y+1/2, x, z'
'y, -x+1/2, z'
'-x, y+1/2, -z+1/2'
'x+1/2, -y, -z+1/2'
'y+1/2, x+1/2, -z+1/2'
'-y, -x, -z+1/2'
'-x, -y, -z'
'x-1/2, y-1/2, -z'
'y-1/2, -x, -z'
'-y, x-1/2, -z'
'x, -y-1/2, z-1/2'
'-x-1/2, y, z-1/2'
'-y-1/2, -x-1/2, z-1/2'
'y, x, z-1/2'

loop_
_atom_site_label
_atom_site_type_symbol
_atom_site_fract_x
_atom_site_fract_y
_atom_site_fract_z
_atom_site_U_iso_or_equiv
_atom_site_adp_type
_atom_site_occupancy
_atom_site_symmetry_multiplicity
_atom_site_calc_flag
_atom_site_refinement_flags
_atom_site_disorder_assembly
_atom_site_disorder_group
Mo1 Mo 0.2500 0.2500 0.18479(11) 0.0333(7) Uani 1 4 d S . .
Cu1 Cu 0.7500 0.2500 0.2500 0.0189(7) Uani 1 4 d S . .
F1 F 0.3480(5) 0.1150(5) 0.1901(4) 0.0384(14) Uani 0.75 1 d P . .
O1 O 0.3480(5) 0.1150(5) 0.1901(4) 0.0384(14) Uani 0.25 1 d P . .
F2 F 0.2500 0.2500 0.0617(7) 0.037(3) Uani 0.50 4 d SP . .
O2 O 0.2500 0.2500 0.0617(7) 0.037(3) Uani 0.50 4 d SP . .
F3 F 0.2500 0.2500 0.3070(8) 0.033(3) Uani 0.50 4 d SP . .
O3 O 0.2500 0.2500 0.3070(8) 0.033(3) Uani 0.50 4 d SP . .
O4 O 0.8967(5) 0.1033(5) 0.2500 0.0259(18) Uani 1 2 d SD . .
H4A H 0.963(5) 0.104(9) 0.224(6) 0.039 Uiso 1 1 d D . .
N1 N 0.6590(5) 0.1573(6) 0.1586(4) 0.0193(14) Uani 1 1 d . . .
C1 C 0.6575(7) 0.0384(7) 0.1581(5) 0.0247(17) Uani 1 1 d . . .
H11 H 0.6980 -0.0023 0.2006 0.030 Uiso 1 1 calc R . .
C2 C 0.5980(7) -0.0266(7) 0.0967(5) 0.0233(17) Uani 1 1 d . . .
H21 H 0.6013 -0.1093 0.0971 0.028 Uiso 1 1 calc R . .
C3 C 0.5325(7) 0.0330(7) 0.0337(5) 0.0226(17) Uani 1 1 d . . .
C4 C 0.5331(7) 0.1550(7) 0.0365(5) 0.0256(18) Uani 1 1 d . . .
H41 H 0.4904 0.1977 -0.0038 0.031 Uiso 1 1 calc R . .
C5 C 0.5966(8) 0.2156(8) 0.0985(5) 0.0284(18) Uani 1 1 d . . .
H51 H 0.5960 0.2983 0.0986 0.034 Uiso 1 1 calc R . .

loop_
_atom_site_aniso_label
_atom_site_aniso_U_11
_atom_site_aniso_U_22
_atom_site_aniso_U_33
_atom_site_aniso_U_23
_atom_site_aniso_U_13
_atom_site_aniso_U_12
Mo1 0.0322(8) 0.0322(8) 0.0357(11) 0.000 0.000 0.000
Cu1 0.0212(9) 0.0212(9) 0.0141(11) 0.000 0.000 -0.0051(7)
F1 0.031(3) 0.034(3) 0.050(3) -0.005(3) -0.004(2) -0.001(2)
O1 0.031(3) 0.034(3) 0.050(3) -0.005(3) -0.004(2) -0.001(2)
F2 0.045(5) 0.045(5) 0.020(5) 0.000 0.000 0.000
O2 0.045(5) 0.045(5) 0.020(5) 0.000 0.000 0.000
F3 0.033(4) 0.033(4) 0.034(6) 0.000 0.000 0.000
O3 0.033(4) 0.033(4) 0.034(6) 0.000 0.000 0.000
O4 0.024(3) 0.024(3) 0.030(4) 0.005(2) 0.005(2) 0.002(3)
N1 0.018(3) 0.024(3) 0.017(3) 0.000(2) -0.001(2) -0.003(2)
C1 0.021(4) 0.032(4) 0.022(4) 0.001(3) 0.002(3) -0.001(3)
C2 0.032(4) 0.015(4) 0.022(4) -0.001(3) -0.004(3) -0.002(3)
C3 0.016(3) 0.028(4) 0.023(4) -0.005(3) 0.001(3) -0.005(3)
C4 0.028(4) 0.026(4) 0.022(4) -0.003(3) 0.000(3) -0.002(3)
C5 0.027(4) 0.025(4) 0.033(4) -0.005(3) 0.003(3) -0.004(3)

loop_
_atom_type_symbol
_atom_type_description
_atom_type_scat_dispersion_real
_atom_type_scat_dispersion_imag
_atom_type_scat_source
C C 0.0033 0.0016 'International Tables Vol C Tables 4.2.6.8 and 6.1.1.4'
H H 0.0000 0.0000 'International Tables Vol C Tables 4.2.6.8 and 6.1.1.4'
N N 0.0061 0.0033 'International Tables Vol C Tables 4.2.6.8 and 6.1.1.4'
O O 0.0106 0.0060 'International Tables Vol C Tables 4.2.6.8 and 6.1.1.4'
F F 0.0171 0.0103 'International Tables Vol C Tables 4.2.6.8 and 6.1.1.4'
Mo Mo -1.6832 0.6857 'International Tables Vol C Tables 4.2.6.8 and 6.1.1.4'
Cu Cu 0.3201 1.2651 'International Tables Vol C Tables 4.2.6.8 and 6.1.1.4'

loop_
_geom_angle_atom_site_label_1
_geom_angle_atom_site_label_2
_geom_angle_atom_site_label_3
_geom_angle
_geom_angle_site_symmetry_1
_geom_angle_site_symmetry_3
_geom_angle_publ_flag
O1 Mo1 F1 0.0(5) 3 3 ?
O1 Mo1 O1 174.9(4) 3 4 ?
F1 Mo1 O1 174.9(4) 3 4 ?
O1 Mo1 F1 174.9(4) 3 4 ?
F1 Mo1 F1 174.9(4) 3 4 ?
O1 Mo1 F1 0.0(5) 4 4 ?
O1 Mo1 F1 89.887(17) 3 . ?
F1 Mo1 F1 89.887(17) 3 . ?
O1 Mo1 F1 89.887(17) 4 . ?
F1 Mo1 F1 89.887(17) 4 . ?
O1 Mo1 O1 89.887(17) 3 2 ?
F1 Mo1 O1 89.887(17) 3 2 ?
O1 Mo1 O1 89.887(17) 4 2 ?
F1 Mo1 O1 89.887(17) 4 2 ?
F1 Mo1 O1 174.9(4) . 2 ?
O1 Mo1 F1 89.887(17) 3 2 ?
F1 Mo1 F1 89.887(17) 3 2 ?
O1 Mo1 F1 89.887(17) 4 2 ?
F1 Mo1 F1 89.887(17) 4 2 ?
F1 Mo1 F1 174.9(4) . 2 ?
O1 Mo1 F1 0.0(4) 2 2 ?
O1 Mo1 F3 87.46(18) 3 . ?
F1 Mo1 F3 87.46(18) 3 . ?
O1 Mo1 F3 87.46(18) 4 . ?
F1 Mo1 F3 87.46(18) 4 . ?
F1 Mo1 F3 87.46(18) . . ?
O1 Mo1 F3 87.46(18) 2 . ?
F1 Mo1 F3 87.46(18) 2 . ?
O1 Mo1 F2 92.54(18) 3 . ?
F1 Mo1 F2 92.54(18) 3 . ?
O1 Mo1 F2 92.54(18) 4 . ?
F1 Mo1 F2 92.54(18) 4 . ?
F1 Mo1 F2 92.54(18) . . ?
O1 Mo1 F2 92.54(18) 2 . ?
F1 Mo1 F2 92.54(18) 2 . ?
F3 Mo1 F2 180.000(1) . . ?
N1 Cu1 N1 179.2(4) 8_665 . ?
N1 Cu1 N1 90.7(3) 8_665 7_545 ?
N1 Cu1 N1 89.3(3) . 7_545 ?
N1 Cu1 N1 89.3(3) 8_665 2_655 ?
N1 Cu1 N1 90.7(3) . 2_655 ?
N1 Cu1 N1 179.2(4) 7_545 2_655 ?
N1 Cu1 O4 89.62(17) 8_665 . ?
N1 Cu1 O4 89.62(17) . . ?
N1 Cu1 O4 90.38(17) 7_545 . ?
N1 Cu1 O4 90.38(17) 2_655 . ?
N1 Cu1 O4 90.38(17) 8_665 2_655 ?
N1 Cu1 O4 90.38(17) . 2_655 ?
N1 Cu1 O4 89.62(17) 7_545 2_655 ?
N1 Cu1 O4 89.62(17) 2_655 2_655 ?
O4 Cu1 O4 180.0 . 2_655 ?
Cu1 O4 H4A 128(7) . . ?
C1 N1 C5 118.4(7) . . ?
C1 N1 Cu1 121.2(5) . . ?
C5 N1 Cu1 120.4(5) . . ?
N1 C1 C2 122.5(7) . . ?
N1 C1 H11 118.8 . . ?
C2 C1 H11 118.8 . . ?
C1 C2 C3 119.7(7) . . ?
C1 C2 H21 120.2 . . ?
C3 C2 H21 120.2 . . ?
C4 C3 C2 116.8(7) . . ?
C4 C3 C3 121.5(9) . 9_655 ?
C2 C3 C3 121.6(9) . 9_655 ?
C3 C4 C5 121.0(8) . . ?
C3 C4 H41 119.5 . . ?
C5 C4 H41 119.5 . . ?
N1 C5 C4 121.6(8) . . ?
N1 C5 H51 119.2 . . ?
C4 C5 H51 119.2 . . ?

loop_
_geom_bond_atom_site_label_1
_geom_bond_atom_site_label_2
_geom_bond_distance
_geom_bond_site_symmetry_2
_geom_bond_publ_flag
Mo1 O1 1.877(6) 3 ?
Mo1 F1 1.877(6) 3 ?
Mo1 O1 1.877(6) 4 ?
Mo1 F1 1.877(6) 4 ?
Mo1 F1 1.877(6) . ?
Mo1 O1 1.877(6) 2 ?
Mo1 F1 1.877(6) 2 ?
Mo1 F3 1.927(12) . ?
Mo1 F2 1.942(11) . ?
Cu1 N1 2.052(6) 8_665 ?
Cu1 N1 2.052(6) . ?
Cu1 N1 2.052(6) 7_545 ?
Cu1 N1 2.052(6) 2_655 ?
Cu1 O4 2.333(8) . ?
Cu1 O4 2.333(8) 2_655 ?
O4 H4A 0.85(2) . ?
N1 C1 1.337(11) . ?
N1 C5 1.349(11) . ?
C1 C2 1.386(11) . ?
C1 H11 0.9300 . ?
C2 C3 1.407(11) . ?
C2 H21 0.9300 . ?
C3 C4 1.372(12) . ?
C3 C3 1.489(15) 9_655 ?
C4 C5 1.390(11) . ?
C4 H41 0.9300 . ?
C5 H51 0.9300 . ?

loop_
_geom_hbond_atom_site_label_D
_geom_hbond_atom_site_label_H
_geom_hbond_atom_site_label_A
_geom_hbond_distance_DH
_geom_hbond_distance_HA
_geom_hbond_distance_DA
_geom_hbond_angle_DHA
_geom_hbond_site_symmetry_A
O4 H4A F1 0.85(2) 1.87(4) 2.686(7) 160(10) 4_655
